data_4062657
loop_
_publ_author_name
'Bayler, Angela'
'Canty, Allan J.'
'Ryan, John H.'
'Skelton, Brian W.'
'White, Allan H.'

_publ_section_title
;
Arylation of palladium(II) and platinum(II) by diphenyliodonium
triflate to form metal(IV) species, and a structural analysis of
PtIMe2Ph(bpy) (bpy= 2,2'-bipyridine).
;
_journal_name_full Organometallics
_journal_paper_doi 10.1021/om040023c
_journal_year 2004
_chemical_formula_moiety 'C18 H19 I1 N2 Pt1'
_chemical_formula_sum 'C18 H19 I N2 Pt'
_chemical_formula_weight 585.35
_space_group_crystal_system orthorhombic
_space_group_IT_number 61
_space_group_name_Hall '-P 2ac 2ab'
_space_group_name_H-M_alt 'P b c a'
_cell_angle_alpha 90.00000
_cell_angle_beta 90.00000
_cell_angle_gamma 90.00000
_cell_formula_units_Z 8
_cell_length_a 12.1670(10)
_cell_length_b 15.956(2)
_cell_length_c 18.452(2)
_cell_measurement_temperature 150(2)
_cell_volume 3582.2(7)
_exptl_crystal_density_diffrn 2.171
_cod_depositor_comments
;
 Updating space group information.

 Antanas Vaitkus,
 2018-06-08
;
_cod_original_formula_sum 'C18 H19 I1 N2 Pt1'
_cod_database_code 4062657

loop_
_space_group_symop_id
_space_group_symop_operation_xyz
1 +x,+y,+z
2 1/2-x,-y,1/2+z
3 1/2+x,1/2-y,-z
4 -x,1/2+y,1/2-z
5 -x,-y,-z
6 1/2+x,+y,1/2-z
7 1/2-x,1/2+y,+z
8 +x,1/2-y,1/2+z

loop_
_atom_site_label
_atom_site_fract_x
_atom_site_fract_y
_atom_site_fract_z
_atom_site_U_iso_or_equiv
_atom_site_adp_type
_atom_site_calc_flag
_atom_site_calc_attached_atom
_atom_site_occupancy
_atom_site_disorder_assembly
_atom_site_disorder_group
Pt .573448(13) .221333(9) .618175(8) .02551(9) Uani ? ? 1.00000 ? ?
I .49091(2) .365105(17) .554883(17) .03715(16) Uani ? ? 1.00000 ? ?
C10a .5490(5) .2709(3) .7200(3) .047(3) Uani ? ? 1.00000 ? ?
C10b .7288(4) .2710(2) .6276(2) .035(2) Uani ? ? 1.00000 ? ?
N11a .5869(2) .1658(2) .51229(16) .0235(16) Uani ? ? 1.00000 ? ?
C12a .4971(3) .1240(2) .4885(2) .025(2) Uani ? ? 1.00000 ? ?
C13a .4954(3) .0858(2) .4203(2) .030(2) Uani ? ? 1.00000 ? ?
C14a .5873(4) .0908(3) .3768(2) .037(3) Uani ? ? 1.00000 ? ?
C15a .6793(4) .1330(3) .4015(2) .034(2) Uani ? ? 1.00000 ? ?
C16a .6750(3) .1700(3) .4694(2) .032(2) Uani ? ? 1.00000 ? ?
N11b .4149(3) .1649(2) .60130(19) .0288(18) Uani ? ? 1.00000 ? ?
C12b .4021(3) .1220(2) .5383(2) .027(2) Uani ? ? 1.00000 ? ?
C13b .3048(3) .0792(3) .5229(3) .037(2) Uani ? ? 1.00000 ? ?
C14b .2193(4) .0822(3) .5717(3) .045(3) Uani ? ? 1.00000 ? ?
C15b .2318(4) .1280(3) .6345(3) .048(3) Uani ? ? 1.00000 ? ?
C16b .3303(4) .1687(3) .6485(3) .039(2) Uani ? ? 1.00000 ? ?
C1 .6293(4) .1141(2) .6650(2) .030(2) Uani ? ? 1.00000 ? ?
C2 .7298(4) .0788(2) .6461(2) .035(2) Uani ? ? 1.00000 ? ?
C3 .7663(4) .0035(3) .6761(3) .042(3) Uani ? ? 1.00000 ? ?
C4 .7007(5) -.0373(3) .7275(3) .045(3) Uani ? ? 1.00000 ? ?
C5 .6013(4) -.0036(3) .7479(2) .041(3) Uani ? ? 1.00000 ? ?
C6 .5653(4) .0720(3) .7167(2) .036(2) Uani ? ? 1.00000 ? ?
H10aA .61710 .29166 .73789 .07100 Uiso ? ? 1.00000 ? ?
H10aB .52438 .22682 .75155 .07100 Uiso ? ? 1.00000 ? ?
H10aC .49444 .31370 .71887 .07100 Uiso ? ? 1.00000 ? ?
H10bA .77622 .24971 .58311 .05300 Uiso ? ? 1.00000 ? ?
H10bB .76249 .25273 .67152 .05300 Uiso ? ? 1.00000 ? ?
H10bC .72612 .33048 .62710 .05300 Uiso ? ? 1.00000 ? ?
H13a .42427 .05407 .40436 .10900 Uiso ? ? 1.00000 ? ?
H14a .58645 .06720 .32657 .10300 Uiso ? ? 1.00000 ? ?
H15a .74570 .13708 .36962 .10500 Uiso ? ? 1.00000 ? ?
H16a .74163 .19809 .48783 .10800 Uiso ? ? 1.00000 ? ?
H13b .29917 .04760 .47532 .11600 Uiso ? ? 1.00000 ? ?
H14b .14748 .05114 .56187 .12300 Uiso ? ? 1.00000 ? ?
H15b .17044 .13662 .66993 .12100 Uiso ? ? 1.00000 ? ?
H16b .34485 .19516 .69725 .12100 Uiso ? ? 1.00000 ? ?
H2 .77790 .10862 .60842 .11500 Uiso ? ? 1.00000 ? ?
H4 .72712 -.08934 .74829 .05600 Uiso ? ? 1.00000 ? ?
H3 .83843 -.01882 .66137 .12500 Uiso ? ? 1.00000 ? ?
H5 .55580 -.02863 .78884 .11800 Uiso ? ? 1.00000 ? ?
H6 .48784 .09460 .72754 .12400 Uiso ? ? 1.00000 ? ?

loop_
_atom_site_aniso_label
_atom_site_aniso_U_11
_atom_site_aniso_U_22
_atom_site_aniso_U_33
_atom_site_aniso_U_12
_atom_site_aniso_U_13
_atom_site_aniso_U_23
Pt .03117(10) .02055(9) .02483(9) .00090(6) -.00093(6) -.00185(6)
I .03462(16) .02841(15) .04843(18) .00509(11) .00305(13) .00766(12)
C10a .082(4) .029(2) .031(3) .004(2) .002(2) -.0111(18)
C10b .038(3) .022(2) .045(3) -.0031(17) -.009(2) -.0030(17)
N11a .0247(17) .0232(16) .0224(16) -.0015(13) -.0007(13) .0028(13)
C12a .026(2) .0232(19) .025(2) .0009(15) -.0018(15) .0054(15)
C13a .035(2) .028(2) .029(2) -.0016(17) -.0032(18) .0007(16)
C14a .049(3) .040(3) .024(2) -.004(2) -.0009(19) -.0026(18)
C15a .034(2) .041(2) .028(2) -.0017(19) .0048(18) -.0005(18)
C16a .030(2) .035(2) .031(2) -.0022(17) .0020(17) .0001(18)
N11b .0269(18) .0264(17) .0333(19) .0007(14) .0034(14) .0057(14)
C12b .025(2) .027(2) .029(2) .0001(15) -.0015(16) .0080(16)
C13b .025(2) .041(3) .043(3) -.0058(18) -.0038(18) .011(2)
C14b .028(2) .048(3) .058(3) -.001(2) -.001(2) .017(2)
C15b .036(3) .039(3) .069(4) .008(2) .022(2) .021(3)
C16b .039(3) .037(2) .041(2) .007(2) .013(2) .009(2)
C1 .043(2) .023(2) .025(2) .0001(18) -.0086(18) -.0046(15)
C2 .040(2) .028(2) .038(2) .0006(18) -.014(2) -.0094(19)
C3 .049(3) .035(2) .044(3) .007(2) -.017(2) -.008(2)
C4 .072(3) .027(2) .036(3) .003(2) -.022(2) -.0020(19)
C5 .064(3) .031(2) .027(2) -.004(2) -.015(2) -.0010(19)
C6 .053(3) .027(2) .027(2) -.0021(19) -.010(2) -.0019(17)

loop_
_geom_bond_atom_site_label_1
_geom_bond_atom_site_label_2
_geom_bond_site_symmetry_1
_geom_bond_site_symmetry_2
_geom_bond_distance
_geom_bond_publ_flag
Pt I . . 2.7631(4) ?
Pt C10a . . 2.060(5) ?
Pt C10b . . 2.058(5) ?
Pt N11a . . 2.151(3) ?
Pt N11b . . 2.151(3) ?
Pt C1 . . 2.034(4) ?
C10a H10aA . . .951 ?
C10a H10aB . . .960 ?
C10a H10aC . . .953 ?
C10b H10bA . . 1.060 ?
C10b H10bB . . .954 ?
C10b H10bC . . .949 ?
N11a C12a . . 1.353(5) ?
N11a C16a . . 1.334(5) ?
C12a C13a . . 1.398(6) ?
C12a C12b . . 1.477(5) ?
C13a C14a . . 1.379(6) ?
C13a H13a . . 1.045 ?
C14a C15a . . 1.384(6) ?
C14a H14a . . 1.000 ?
C15a C16a . . 1.385(6) ?
C15a H15a . . 1.002 ?
C16a H16a . . .987 ?
N11b C12b . . 1.358(5) ?
N11b C16b . . 1.350(6) ?
C12b C13b . . 1.396(6) ?
C13b C14b . . 1.377(6) ?
C13b H13b . . 1.014 ?
C14b C15b . . 1.378(7) ?
C14b H14b . . 1.021 ?
C15b C16b . . 1.387(7) ?
C15b H15b . . 1.002 ?
C16b H16b . . 1.009 ?
C1 C2 . . 1.390(6) ?
C1 C6 . . 1.403(6) ?
C2 C3 . . 1.396(6) ?
C2 H2 . . 1.026 ?
C3 C4 . . 1.400(7) ?
C3 H3 . . .986 ?
C4 C5 . . 1.375(7) ?
C4 H4 . . .970 ?
C5 C6 . . 1.405(6) ?
C5 H5 . . 1.019 ?
C6 H6 . . 1.028 ?
